data_2234431
loop_
_publ_author_name
'Kim, Young-Inn'
'Yun, Sung-Jae'
'Hwang, Inn-Hye'
'Kim, Dae-Young'
'Kang, Sung Kwon'

_publ_section_title
;
 Bis(2-{[(9<i>H</i>-fluoren-2-yl)methylidene]amino}phenolato-\k^2^<i>N</i>,<i>O</i>)zinc
 methanol disolvate
;
_journal_coeditor_code TK5073
_journal_issue 4
_journal_name_full 'Acta Crystallographica Section E'
_journal_page_first m504
_journal_page_last m505
_journal_paper_doi 10.1107/S160053681201272X
_journal_volume 68
_journal_year 2012
_chemical_formula_iupac '[Zn (C20 H14 N O)2], 2C H4 O'
_chemical_formula_moiety 'C40 H28 N2 O2 Zn, 2(C H4 O)'
_chemical_formula_sum 'C42 H36 N2 O4 Zn'
_chemical_formula_weight 698.1
_chemical_name_systematic
;
Bis(2-{[(9<i>H</i>-fluoren-2-yl)methylidene]amino}phenolato-
\k^2^<i>N</i>,<i>O</i>)zinc methanol disolvate
;
_space_group_IT_number 15
_symmetry_cell_setting monoclinic
_symmetry_space_group_name_Hall '-C 2yc'
_symmetry_space_group_name_H-M 'C 1 2/c 1'
_atom_sites_solution_hydrogens geom
_atom_sites_solution_primary direct
_atom_sites_solution_secondary difmap
_audit_creation_method 'WinGX routine CIF_UPDATE'
_cell_angle_alpha 90
_cell_angle_beta 110.6520(10)
_cell_angle_gamma 90
_cell_formula_units_Z 4
_cell_length_a 13.7294(3)
_cell_length_b 13.9123(2)
_cell_length_c 18.8383(3)
_cell_measurement_reflns_used 2869
_cell_measurement_temperature 296(2)
_cell_measurement_theta_max 25.29
_cell_measurement_theta_min 2.16
_cell_volume 3367.03(11)
_computing_cell_refinement 'SAINT (Bruker, 2002)'
_computing_data_collection 'SMART (Bruker, 2002)'
_computing_data_reduction 'SAINT (Bruker, 2002)'
_computing_molecular_graphics 'ORTEP-3 for Windows (Farrugia, 1997)'
_computing_publication_material 'WinGX (Farrugia, 1999)'
_computing_structure_refinement 'SHELXL97 (Sheldrick, 2008)'
_computing_structure_solution 'SHELXS97 (Sheldrick, 2008)'
_diffrn_ambient_temperature 296(2)
_diffrn_measured_fraction_theta_full 0.981
_diffrn_measured_fraction_theta_max 0.981
_diffrn_measurement_device_type 'Bruker SMART CCD area-detector'
_diffrn_measurement_method '\f and \w scans'
_diffrn_radiation_monochromator graphite
_diffrn_radiation_type MoK\a
_diffrn_radiation_wavelength 0.71073
_diffrn_reflns_av_R_equivalents 0.0392
_diffrn_reflns_limit_h_max 16
_diffrn_reflns_limit_h_min -9
_diffrn_reflns_limit_k_max 16
_diffrn_reflns_limit_k_min -13
_diffrn_reflns_limit_l_max 16
_diffrn_reflns_limit_l_min -22
_diffrn_reflns_number 10682
_diffrn_reflns_theta_full 25.49
_diffrn_reflns_theta_max 25.49
_diffrn_reflns_theta_min 2.16
_exptl_absorpt_coefficient_mu 0.776
_exptl_absorpt_correction_T_max 0.966
_exptl_absorpt_correction_T_min 0.922
_exptl_absorpt_correction_type multi-scan
_exptl_absorpt_process_details '(SADABS; Bruker, 2002)'
_exptl_crystal_colour orange
_exptl_crystal_density_diffrn 1.377
_exptl_crystal_density_method 'not measured'
_exptl_crystal_description block
_exptl_crystal_F_000 1456
_exptl_crystal_size_max 0.1
_exptl_crystal_size_mid 0.05
_exptl_crystal_size_min 0.04
_refine_diff_density_max 0.22
_refine_diff_density_min -0.316
_refine_ls_extinction_method none
_refine_ls_goodness_of_fit_ref 1.017
_refine_ls_hydrogen_treatment mixed
_refine_ls_matrix_type full
_refine_ls_number_parameters 227
_refine_ls_number_reflns 3078
_refine_ls_number_restraints 0
_refine_ls_restrained_S_all 1.017
_refine_ls_R_factor_all 0.0753
_refine_ls_R_factor_gt 0.0434
_refine_ls_shift/su_max 0
_refine_ls_shift/su_mean 0
_refine_ls_structure_factor_coef Fsqd
_refine_ls_weighting_details 'calc w=1/[\s^2^(Fo^2^)+(0.0431P)^2^+0.3461P] where P=(Fo^2^+2Fc^2^)/3'
_refine_ls_weighting_scheme calc
_refine_ls_wR_factor_ref 0.0956
_reflns_number_gt 2134
_reflns_number_total 3078
_reflns_threshold_expression I>2\s(I)
_cod_data_source_file tk5073.cif
_cod_data_source_block I
_cod_original_cell_volume 3367.03(10)
_cod_original_sg_symbol_H-M 'C 2/c'
_cod_database_code 2234431
_cod_database_fobs_code 2234431

loop_
_symmetry_equiv_pos_as_xyz
'x, y, z'
'-x, y, -z+1/2'
'x+1/2, y+1/2, z'
'-x+1/2, y+1/2, -z+1/2'
'-x, -y, -z'
'x, -y, z-1/2'
'-x+1/2, -y+1/2, -z'
'x+1/2, -y+1/2, z-1/2'

loop_
_atom_site_type_symbol
_atom_site_label
_atom_site_fract_x
_atom_site_fract_y
_atom_site_fract_z
_atom_site_U_iso_or_equiv
_atom_site_adp_type
_atom_site_calc_flag
_atom_site_refinement_flags
_atom_site_occupancy
Zn Zn1 0.5 0.57842(3) 0.75 0.04130(18) Uani d S 1
O O1 0.40411(14) 0.65210(12) 0.66885(10) 0.0454(5) Uani d . 1
C C2 0.3082(2) 0.61436(18) 0.64660(16) 0.0400(7) Uani d . 1
C C3 0.2277(2) 0.6498(2) 0.58475(17) 0.0515(8) Uani d . 1
H H3 0.2406 0.7007 0.5573 0.062 Uiso calc R 1
C C4 0.1294(3) 0.6119(2) 0.56296(17) 0.0558(8) Uani d . 1
H H4 0.0765 0.6381 0.5217 0.067 Uiso calc R 1
C C5 0.1082(2) 0.5351(2) 0.60185(17) 0.0558(8) Uani d . 1
H H5 0.0419 0.5083 0.586 0.067 Uiso calc R 1
C C6 0.1861(2) 0.4984(2) 0.66416(16) 0.0499(8) Uani d . 1
H H6 0.1721 0.4467 0.6903 0.06 Uiso calc R 1
C C7 0.2851(2) 0.53798(18) 0.68829(15) 0.0380(7) Uani d . 1
N N8 0.37074(17) 0.50751(14) 0.75354(12) 0.0372(5) Uani d . 1
C C9 0.3537(2) 0.45901(18) 0.80656(16) 0.0433(7) Uani d . 1
H H9 0.2846 0.4457 0.7997 0.052 Uiso calc R 1
C C10 0.4315(2) 0.42353(17) 0.87534(15) 0.0410(7) Uani d . 1
C C11 0.3957(2) 0.38990(19) 0.93208(16) 0.0468(7) Uani d . 1
H H11 0.3245 0.3882 0.9225 0.056 Uiso calc R 1
C C12 0.4632(2) 0.35952(18) 1.00140(16) 0.0456(7) Uani d . 1
H H12 0.4382 0.3384 1.0386 0.055 Uiso calc R 1
C C13 0.5689(2) 0.36100(17) 1.01473(15) 0.0404(7) Uani d . 1
C C14 0.6578(2) 0.33320(18) 1.08148(15) 0.0414(7) Uani d . 1
C C15 0.6623(3) 0.29326(19) 1.15031(17) 0.0507(8) Uani d . 1
H H15 0.6014 0.2809 1.1597 0.061 Uiso calc R 1
C C16 0.7570(3) 0.2723(2) 1.20397(18) 0.0619(9) Uani d . 1
H H16 0.7606 0.2456 1.2501 0.074 Uiso calc R 1
C C17 0.8467(3) 0.2908(2) 1.1897(2) 0.0730(10) Uani d . 1
H H17 0.9106 0.2766 1.2269 0.088 Uiso calc R 1
C C18 0.8446(3) 0.3300(2) 1.1216(2) 0.0697(10) Uani d . 1
H H18 0.906 0.342 1.1129 0.084 Uiso calc R 1
C C19 0.7496(2) 0.35077(19) 1.06721(17) 0.0510(8) Uani d . 1
C C20 0.7238(2) 0.3916(2) 0.98824(17) 0.0548(8) Uani d . 1
H H20A 0.7525 0.4556 0.9899 0.066 Uiso calc R 1
H H20B 0.75 0.3506 0.9574 0.066 Uiso calc R 1
C C21 0.6071(2) 0.39376(18) 0.95847(16) 0.0411(7) Uani d . 1
C C22 0.5384(2) 0.42345(18) 0.88995(16) 0.0456(7) Uani d . 1
H H22 0.5633 0.4439 0.8525 0.055 Uiso calc R 1
C C23 0.4138(3) 0.9024(3) 0.6538(2) 0.0906(12) Uani d . 1
H H23A 0.3826 0.8908 0.6003 0.136 Uiso calc R 1
H H23B 0.4867 0.8876 0.6704 0.136 Uiso calc R 1
H H23C 0.4049 0.9688 0.6641 0.136 Uiso calc R 1
O O24 0.36624(18) 0.84464(18) 0.69240(13) 0.0716(7) Uani d . 1
H H24 0.385(3) 0.778(3) 0.687(2) 0.141(17) Uiso d . 1

loop_
_atom_site_aniso_label
_atom_site_aniso_U_11
_atom_site_aniso_U_22
_atom_site_aniso_U_33
_atom_site_aniso_U_12
_atom_site_aniso_U_13
_atom_site_aniso_U_23
Zn1 0.0383(3) 0.0397(3) 0.0464(3) 0 0.0155(2) 0
O1 0.0421(13) 0.0433(11) 0.0542(12) -0.0024(9) 0.0210(10) 0.0088(9)
C2 0.0394(19) 0.0400(15) 0.0429(18) 0.0036(14) 0.0176(16) 0.0002(14)
C3 0.052(2) 0.0487(17) 0.053(2) 0.0051(16) 0.0180(18) 0.0143(15)
C4 0.046(2) 0.064(2) 0.0497(19) 0.0113(17) 0.0070(17) 0.0078(16)
C5 0.044(2) 0.066(2) 0.054(2) -0.0049(17) 0.0124(18) 0.0040(17)
C6 0.046(2) 0.0517(17) 0.0512(19) -0.0036(16) 0.0163(17) 0.0059(15)
C7 0.0383(18) 0.0370(14) 0.0400(16) 0.0024(13) 0.0155(15) -0.0011(13)
N8 0.0392(14) 0.0354(12) 0.0392(13) 0.0002(11) 0.0165(12) 0.0007(11)
C9 0.0421(19) 0.0404(15) 0.0502(19) -0.0046(14) 0.0197(16) -0.0011(14)
C10 0.0484(19) 0.0363(14) 0.0405(17) -0.0011(14) 0.0184(15) 0.0020(14)
C11 0.0410(19) 0.0538(17) 0.0475(19) -0.0024(14) 0.0178(16) 0.0054(15)
C12 0.047(2) 0.0503(17) 0.0452(18) 0.0003(15) 0.0232(16) 0.0069(14)
C13 0.045(2) 0.0310(14) 0.0466(18) -0.0013(14) 0.0177(16) -0.0020(13)
C14 0.046(2) 0.0336(15) 0.0435(17) 0.0020(13) 0.0141(16) 0.0006(13)
C15 0.054(2) 0.0461(17) 0.051(2) 0.0051(15) 0.0167(18) 0.0000(15)
C16 0.070(3) 0.058(2) 0.053(2) 0.0075(19) 0.015(2) 0.0081(16)
C17 0.052(2) 0.078(2) 0.070(2) 0.0054(19) -0.002(2) 0.016(2)
C18 0.047(2) 0.078(2) 0.076(3) -0.0037(18) 0.013(2) 0.017(2)
C19 0.046(2) 0.0468(17) 0.057(2) -0.0035(15) 0.0131(18) 0.0079(15)
C20 0.045(2) 0.0551(18) 0.067(2) -0.0028(15) 0.0223(17) 0.0119(16)
C21 0.0400(18) 0.0382(15) 0.0450(18) -0.0013(13) 0.0151(16) 0.0045(13)
C22 0.050(2) 0.0434(16) 0.0505(19) -0.0010(15) 0.0262(17) 0.0063(15)
C23 0.076(3) 0.095(3) 0.102(3) -0.004(2) 0.032(3) 0.034(2)
O24 0.0702(17) 0.0578(14) 0.0988(18) -0.0035(12) 0.0448(15) 0.0010(13)

loop_
_atom_type_symbol
_atom_type_description
_atom_type_scat_dispersion_real
_atom_type_scat_dispersion_imag
_atom_type_scat_source
C C 0.0033 0.0016 'International Tables Vol C Tables 4.2.6.8 and 6.1.1.4'
H H 0 0 'International Tables Vol C Tables 4.2.6.8 and 6.1.1.4'
N N 0.0061 0.0033 'International Tables Vol C Tables 4.2.6.8 and 6.1.1.4'
O O 0.0106 0.006 'International Tables Vol C Tables 4.2.6.8 and 6.1.1.4'
Zn Zn 0.2839 1.4301 'International Tables Vol C Tables 4.2.6.8 and 6.1.1.4'

loop_
_geom_angle_atom_site_label_1
_geom_angle_atom_site_label_2
_geom_angle_atom_site_label_3
_geom_angle_site_symmetry_1
_geom_angle_site_symmetry_3
_geom_angle
_geom_angle_publ_flag
O1 Zn1 O1 2_656 . 115.61(11) y
O1 Zn1 N8 2_656 . 125.99(8) y
O1 Zn1 N8 . . 85.68(8) y
O1 Zn1 N8 2_656 2_656 85.68(8) ?
O1 Zn1 N8 . 2_656 125.99(8) ?
N8 Zn1 N8 . 2_656 122.53(11) y
C2 O1 Zn1 . . 111.18(15) ?
O1 C2 C3 . . 121.9(3) ?
O1 C2 C7 . . 120.4(3) ?
C3 C2 C7 . . 117.7(3) ?
C4 C3 C2 . . 121.7(3) ?
C4 C3 H3 . . 119.2 ?
C2 C3 H3 . . 119.2 ?
C3 C4 C5 . . 120.5(3) ?
C3 C4 H4 . . 119.8 ?
C5 C4 H4 . . 119.8 ?
C6 C5 C4 . . 119.5(3) ?
C6 C5 H5 . . 120.2 ?
C4 C5 H5 . . 120.2 ?
C5 C6 C7 . . 120.6(3) ?
C5 C6 H6 . . 119.7 ?
C7 C6 H6 . . 119.7 ?
C6 C7 C2 . . 119.9(3) ?
C6 C7 N8 . . 125.2(2) ?
C2 C7 N8 . . 114.8(2) ?
C9 N8 C7 . . 120.0(2) ?
C9 N8 Zn1 . . 132.1(2) ?
C7 N8 Zn1 . . 106.68(16) ?
N8 C9 C10 . . 126.4(3) ?
N8 C9 H9 . . 116.8 ?
C10 C9 H9 . . 116.8 ?
C22 C10 C11 . . 118.4(3) ?
C22 C10 C9 . . 124.8(2) ?
C11 C10 C9 . . 116.7(3) ?
C12 C11 C10 . . 121.7(3) ?
C12 C11 H11 . . 119.1 ?
C10 C11 H11 . . 119.1 ?
C11 C12 C13 . . 118.7(3) ?
C11 C12 H12 . . 120.6 ?
C13 C12 H12 . . 120.6 ?
C12 C13 C21 . . 120.8(3) ?
C12 C13 C14 . . 131.0(3) ?
C21 C13 C14 . . 108.2(3) ?
C15 C14 C19 . . 120.1(3) ?
C15 C14 C13 . . 131.0(3) ?
C19 C14 C13 . . 108.9(2) ?
C16 C15 C14 . . 119.5(3) ?
C16 C15 H15 . . 120.3 ?
C14 C15 H15 . . 120.3 ?
C15 C16 C17 . . 120.0(3) ?
C15 C16 H16 . . 120 ?
C17 C16 H16 . . 120 ?
C16 C17 C18 . . 121.8(3) ?
C16 C17 H17 . . 119.1 ?
C18 C17 H17 . . 119.1 ?
C19 C18 C17 . . 118.5(3) ?
C19 C18 H18 . . 120.7 ?
C17 C18 H18 . . 120.7 ?
C18 C19 C14 . . 120.1(3) ?
C18 C19 C20 . . 130.0(3) ?
C14 C19 C20 . . 109.9(3) ?
C21 C20 C19 . . 102.9(2) ?
C21 C20 H20A . . 111.2 ?
C19 C20 H20A . . 111.2 ?
C21 C20 H20B . . 111.2 ?
C19 C20 H20B . . 111.2 ?
H20A C20 H20B . . 109.1 ?
C22 C21 C13 . . 119.4(3) ?
C22 C21 C20 . . 130.6(3) ?
C13 C21 C20 . . 110.0(3) ?
C21 C22 C10 . . 121.0(2) ?
C21 C22 H22 . . 119.5 ?
C10 C22 H22 . . 119.5 ?
O24 C23 H23A . . 109.5 ?
O24 C23 H23B . . 109.5 ?
H23A C23 H23B . . 109.5 ?
O24 C23 H23C . . 109.5 ?
H23A C23 H23C . . 109.5 ?
H23B C23 H23C . . 109.5 ?
C23 O24 H24 . . 108(2) ?

loop_
_geom_bond_atom_site_label_1
_geom_bond_atom_site_label_2
_geom_bond_site_symmetry_2
_geom_bond_distance
_geom_bond_publ_flag
Zn1 O1 2_656 1.9239(18) ?
Zn1 O1 . 1.9239(17) y
Zn1 N8 . 2.052(2) y
Zn1 N8 2_656 2.052(2) ?
O1 C2 . 1.341(3) ?
C2 C3 . 1.383(4) ?
C2 C7 . 1.422(4) ?
C3 C4 . 1.370(4) ?
C3 H3 . 0.93 ?
C4 C5 . 1.384(4) ?
C4 H4 . 0.93 ?
C5 C6 . 1.376(4) ?
C5 H5 . 0.93 ?
C6 C7 . 1.387(4) ?
C6 H6 . 0.93 ?
C7 N8 . 1.433(3) y
N8 C9 . 1.293(3) y
C9 C10 . 1.445(4) ?
C9 H9 . 0.93 ?
C10 C22 . 1.395(4) ?
C10 C11 . 1.404(3) ?
C11 C12 . 1.374(4) ?
C11 H11 . 0.93 ?
C12 C13 . 1.384(4) ?
C12 H12 . 0.93 ?
C13 C21 . 1.413(3) ?
C13 C14 . 1.462(4) ?
C14 C15 . 1.392(4) ?
C14 C19 . 1.399(4) ?
C15 C16 . 1.367(4) ?
C15 H15 . 0.93 ?
C16 C17 . 1.374(4) ?
C16 H16 . 0.93 ?
C17 C18 . 1.385(4) ?
C17 H17 . 0.93 ?
C18 C19 . 1.376(4) ?
C18 H18 . 0.93 ?
C19 C20 . 1.513(4) ?
C20 C21 . 1.499(4) ?
C20 H20A . 0.97 ?
C20 H20B . 0.97 ?
C21 C22 . 1.367(4) ?
C22 H22 . 0.93 ?
C23 O24 . 1.392(4) ?
C23 H23A . 0.96 ?
C23 H23B . 0.96 ?
C23 H23C . 0.96 ?
O24 H24 . 0.98(4) ?

loop_
_geom_hbond_atom_site_label_D
_geom_hbond_atom_site_label_H
_geom_hbond_atom_site_label_A
_geom_hbond_distance_DH
_geom_hbond_distance_HA
_geom_hbond_distance_DA
_geom_hbond_angle_DHA
O24 H24 O1 0.98(4) 1.82(5) 2.794(3) 173(4)
